data_4073867
loop_
_publ_author_name
'Cucciolito, Maria Elena'
'D'Amora, Angela'
'Tuzi, Angela'
'Vitagliano, Aldo'

_publ_section_title
;
 Catalytic Hydroarylation of Olefins Promoted by Dicationic Platinum(II)
 and Palladium(II) Complexes. The Interplay of C&#x2212;C Bond Formation
 and M&#x2212;C Bond Cleavage
;
_journal_issue 21
_journal_name_full Organometallics
_journal_page_first 5216
_journal_paper_doi 10.1021/om700692s
_journal_volume 26
_journal_year 2007
_chemical_formula_moiety 'C42 H42 N O3 P2 Pt , B F4'
_chemical_formula_sum 'C42 H42 B F4 N O3 P2 Pt'
_chemical_formula_weight 952.61
_space_group_IT_number 14
_symmetry_cell_setting monoclinic
_symmetry_space_group_name_Hall '-P 2ybc'
_symmetry_space_group_name_H-M 'P 1 21/c 1'
_atom_sites_solution_hydrogens geom
_atom_sites_solution_primary direct
_atom_sites_solution_secondary difmap
_audit_creation_method SHELXL-97
_cell_angle_alpha 90.00
_cell_angle_beta 114.680(10)
_cell_angle_gamma 90.00
_cell_formula_units_Z 4
_cell_length_a 18.286(3)
_cell_length_b 11.617(3)
_cell_length_c 20.683(4)
_cell_measurement_reflns_used 128
_cell_measurement_temperature 297(2)
_cell_measurement_theta_max 19.056
_cell_measurement_theta_min 3.606
_cell_volume 3992.3(15)
_computing_cell_refinement 'Dirax/lsq (Duisenberg et al., 2000)'
_computing_data_collection 'Collect (Nonius B.V, 1999)'
_computing_data_reduction 'EvalCCD (Duisenberg et al., 2003)'
_computing_molecular_graphics 'Ortep-3 for Windows (Farrugia, 1997)'
_computing_publication_material 'WinGX publication routines (Farrugia, 1999)'
_computing_structure_refinement 'SHELXL-97 (Sheldrick, 1997)'
_computing_structure_solution 'SHELXS (Sheldrick, 1997)'
_diffrn_ambient_temperature 296(2)
_diffrn_detector_area_resol_mean 9
_diffrn_measured_fraction_theta_full 0.986
_diffrn_measured_fraction_theta_max 0.986
_diffrn_measurement_device '95mm CCD camera on \k-goniostat'
_diffrn_measurement_device_type 'Bruker-Nonius KappaCCD'
_diffrn_measurement_method 'CCD rotation images, thick slices'
_diffrn_radiation_monochromator graphite
_diffrn_radiation_source 'fine-focus sealed tube'
_diffrn_radiation_type MoK\a
_diffrn_radiation_wavelength 0.71073
_diffrn_reflns_av_R_equivalents 0.1837
_diffrn_reflns_av_sigmaI/netI 0.1687
_diffrn_reflns_limit_h_max 23
_diffrn_reflns_limit_h_min -23
_diffrn_reflns_limit_k_max 15
_diffrn_reflns_limit_k_min -13
_diffrn_reflns_limit_l_max 26
_diffrn_reflns_limit_l_min -26
_diffrn_reflns_number 37576
_diffrn_reflns_theta_full 27.51
_diffrn_reflns_theta_max 27.51
_diffrn_reflns_theta_min 2.06
_diffrn_standards_number 0
_exptl_absorpt_coefficient_mu 3.653
_exptl_absorpt_correction_T_max 0.8983
_exptl_absorpt_correction_T_min 0.3228
_exptl_absorpt_correction_type multi-scan
_exptl_absorpt_process_details
;
 SADABS (Bruker-Nonius, 2002).
;
_exptl_crystal_colour colorless
_exptl_crystal_density_diffrn 1.585
_exptl_crystal_density_method 'not measured'
_exptl_crystal_description prism
_exptl_crystal_F_000 1896
_exptl_crystal_size_max 0.40
_exptl_crystal_size_mid 0.10
_exptl_crystal_size_min 0.03
_refine_diff_density_max 1.118
_refine_diff_density_min -1.476
_refine_diff_density_rms 0.165
_refine_ls_extinction_method none
_refine_ls_goodness_of_fit_ref 0.939
_refine_ls_hydrogen_treatment constr
_refine_ls_matrix_type full
_refine_ls_number_parameters 490
_refine_ls_number_reflns 9042
_refine_ls_number_restraints 0
_refine_ls_restrained_S_all 0.939
_refine_ls_R_factor_all 0.1886
_refine_ls_R_factor_gt 0.0561
_refine_ls_shift/su_max 0.001
_refine_ls_shift/su_mean 0.000
_refine_ls_structure_factor_coef Fsqd
_refine_ls_weighting_details 'calc w=1/[\s^2^(Fo^2^)+(0.0745P)^2^+0.0000P] where P=(Fo^2^+2Fc^2^)/3'
_refine_ls_weighting_scheme calc
_refine_ls_wR_factor_gt 0.1166
_refine_ls_wR_factor_ref 0.1743
_reflns_number_gt 3630
_reflns_number_total 9042
_reflns_threshold_expression >2sigma(I)
_cod_data_source_file om700692s-file001.cif
_cod_data_source_block marilen
_cod_original_cell_volume 3992.3(14)
_cod_original_sg_symbol_H-M 'P 21/c'
_cod_database_code 4073867

loop_
_symmetry_equiv_pos_as_xyz
'x, y, z'
'-x, y+1/2, -z+1/2'
'-x, -y, -z'
'x, -y-1/2, z-1/2'

loop_
_atom_site_label
_atom_site_type_symbol
_atom_site_fract_x
_atom_site_fract_y
_atom_site_fract_z
_atom_site_U_iso_or_equiv
_atom_site_adp_type
_atom_site_occupancy
_atom_site_symmetry_multiplicity
_atom_site_calc_flag
_atom_site_refinement_flags
Pt1 Pt 0.25483(2) 0.75168(5) 0.416121(19) 0.04113(15) Uani 1 1 d .
P1 P 0.2544(2) 0.5572(3) 0.42254(16) 0.0448(8) Uani 1 1 d .
P2 P 0.2822(2) 0.9429(3) 0.43867(18) 0.0522(9) Uani 1 1 d .
N1 N 0.3099(6) 0.7366(9) 0.5273(5) 0.054(3) Uani 1 1 d .
O1 O 0.1661(7) 0.9911(9) 0.1871(5) 0.092(3) Uani 1 1 d .
O2 O 0.2127(8) 0.5940(9) 0.1835(5) 0.103(4) Uani 1 1 d .
O3 O 0.0417(7) 0.7931(10) -0.0333(5) 0.109(4) Uani 1 1 d .
B1 B 0.4014(14) 0.256(2) 0.1453(9) 0.097(7) Uani 1 1 d .
F1 F 0.3973(10) 0.3462(11) 0.1807(8) 0.189(7) Uani 1 1 d .
F2 F 0.3396(9) 0.1902(12) 0.1219(6) 0.183(6) Uani 1 1 d .
F3 F 0.4143(8) 0.2992(8) 0.0870(5) 0.131(4) Uani 1 1 d .
F4 F 0.4680(9) 0.1961(12) 0.1859(6) 0.164(5) Uani 1 1 d .
C1 C 0.1929(6) 0.7599(10) 0.3017(5) 0.037(2) Uani 1 1 d .
H1A H 0.1678 0.6859 0.2846 0.037 Uiso 1 1 calc R
H1B H 0.1503 0.8165 0.2895 0.037 Uiso 1 1 calc R
C2 C 0.2407(8) 0.7881(11) 0.2646(6) 0.065(4) Uani 1 1 d .
H2A H 0.2836 0.7321 0.2757 0.065 Uiso 1 1 calc R
H2B H 0.2649 0.8633 0.2795 0.065 Uiso 1 1 calc R
C3 C 0.1886(8) 0.7886(12) 0.1850(7) 0.060(4) Uani 1 1 d .
C4 C 0.1512(9) 0.8924(12) 0.1456(7) 0.064(4) Uani 1 1 d .
C5 C 0.1035(8) 0.8890(13) 0.0739(7) 0.066(4) Uani 1 1 d .
H5 H 0.0783 0.9550 0.0491 0.066 Uiso 1 1 calc R
C6 C 0.0941(10) 0.7850(13) 0.0400(7) 0.070(5) Uani 1 1 d .
C7 C 0.1274(9) 0.6857(14) 0.0732(7) 0.072(4) Uani 1 1 d .
H7 H 0.1177 0.6171 0.0478 0.072 Uiso 1 1 calc R
C8 C 0.1760(10) 0.6873(15) 0.1454(8) 0.076(4) Uani 1 1 d .
C9 C 0.2086(12) 0.4885(13) 0.1502(9) 0.112(7) Uani 1 1 d .
H9A H 0.1535 0.4710 0.1200 0.112 Uiso 1 1 calc R
H9B H 0.2304 0.4294 0.1856 0.112 Uiso 1 1 calc R
H9C H 0.2391 0.4924 0.1221 0.112 Uiso 1 1 calc R
C10 C 0.0268(14) 0.6945(18) -0.0739(9) 0.164(11) Uani 1 1 d .
H10A H 0.0706 0.6808 -0.0870 0.164 Uiso 1 1 calc R
H10B H -0.0222 0.7037 -0.1161 0.164 Uiso 1 1 calc R
H10C H 0.0215 0.6303 -0.0469 0.164 Uiso 1 1 calc R
C11 C 0.1598(12) 1.0973(12) 0.1508(9) 0.126(8) Uani 1 1 d .
H11A H 0.1306 1.0855 0.1006 0.126 Uiso 1 1 calc R
H11B H 0.2126 1.1257 0.1606 0.126 Uiso 1 1 calc R
H11C H 0.1318 1.1523 0.1668 0.126 Uiso 1 1 calc R
C12 C 0.2573(7) 0.5390(10) 0.5099(5) 0.048(3) Uani 1 1 d .
H12A H 0.2030 0.5393 0.5070 0.048 Uiso 1 1 calc R
H12B H 0.2818 0.4655 0.5294 0.048 Uiso 1 1 calc R
C13 C 0.3574(8) 0.9326(9) 0.5318(6) 0.058(3) Uani 1 1 d .
H13A H 0.4108 0.9319 0.5324 0.058 Uiso 1 1 calc R
H13B H 0.3534 1.0006 0.5573 0.058 Uiso 1 1 calc R
C14 C 0.3480(7) 0.8289(10) 0.5695(6) 0.052(3) Uani 1 1 d .
C15 C 0.3819(8) 0.8247(12) 0.6424(7) 0.062(4) Uani 1 1 d .
H15 H 0.4070 0.8886 0.6696 0.062 Uiso 1 1 calc R
C16 C 0.3771(9) 0.7198(13) 0.6744(7) 0.077(5) Uani 1 1 d .
H16 H 0.3977 0.7141 0.7237 0.077 Uiso 1 1 calc R
C17 C 0.3428(8) 0.6278(13) 0.6335(7) 0.070(4) Uani 1 1 d .
H17 H 0.3432 0.5572 0.6548 0.070 Uiso 1 1 calc R
C18 C 0.3062(7) 0.6369(10) 0.5589(6) 0.043(3) Uani 1 1 d .
C19 C 0.2047(8) 1.0392(10) 0.4354(6) 0.059(3) Uani 1 1 d .
C20 C 0.2174(9) 1.1287(12) 0.4813(7) 0.071(4) Uani 1 1 d .
H20 H 0.2687 1.1422 0.5166 0.071 Uiso 1 1 calc R
C21 C 0.1544(15) 1.1992(15) 0.4754(10) 0.111(7) Uani 1 1 d .
H21 H 0.1644 1.2610 0.5064 0.111 Uiso 1 1 calc R
C22 C 0.0774(12) 1.1812(15) 0.4251(12) 0.105(7) Uani 1 1 d .
H22 H 0.0356 1.2290 0.4230 0.105 Uiso 1 1 calc R
C23 C 0.0629(11) 1.0921(14) 0.3782(11) 0.115(7) Uani 1 1 d .
H23 H 0.0117 1.0794 0.3426 0.115 Uiso 1 1 calc R
C24 C 0.1256(9) 1.0224(12) 0.3850(9) 0.092(5) Uani 1 1 d .
H24 H 0.1153 0.9599 0.3543 0.092 Uiso 1 1 calc R
C25 C 0.3337(8) 1.0122(10) 0.3906(6) 0.049(3) Uani 1 1 d .
C26 C 0.3095(9) 1.1135(12) 0.3546(7) 0.071(4) Uani 1 1 d .
H26 H 0.2665 1.1523 0.3576 0.071 Uiso 1 1 calc R
C27 C 0.3441(10) 1.1601(15) 0.3151(8) 0.088(5) Uani 1 1 d .
H27 H 0.3272 1.2306 0.2923 0.088 Uiso 1 1 calc R
C28 C 0.4053(11) 1.1000(18) 0.3097(8) 0.094(6) Uani 1 1 d .
H28 H 0.4277 1.1292 0.2802 0.094 Uiso 1 1 calc R
C29 C 0.4355(10) 1.0001(15) 0.3448(8) 0.082(5) Uani 1 1 d .
H29 H 0.4791 0.9634 0.3416 0.082 Uiso 1 1 calc R
C30 C 0.3986(8) 0.9557(11) 0.3852(7) 0.060(4) Uani 1 1 d .
H30 H 0.4171 0.8868 0.4094 0.060 Uiso 1 1 calc R
C31 C 0.1691(6) 0.4715(10) 0.3627(6) 0.043(3) Uani 1 1 d .
C32 C 0.1768(8) 0.3854(10) 0.3224(6) 0.065(4) Uani 1 1 d .
H32 H 0.2274 0.3675 0.3247 0.065 Uiso 1 1 calc R
C33 C 0.1100(10) 0.3227(13) 0.2774(8) 0.090(5) Uani 1 1 d .
H33 H 0.1162 0.2620 0.2508 0.090 Uiso 1 1 calc R
C34 C 0.0357(9) 0.3505(13) 0.2724(8) 0.082(5) Uani 1 1 d .
H34 H -0.0089 0.3083 0.2428 0.082 Uiso 1 1 calc R
C35 C 0.0264(8) 0.4401(13) 0.3107(8) 0.079(4) Uani 1 1 d .
H35 H -0.0247 0.4606 0.3061 0.079 Uiso 1 1 calc R
C36 C 0.0921(8) 0.4999(12) 0.3557(7) 0.070(4) Uani 1 1 d .
H36 H 0.0854 0.5604 0.3822 0.070 Uiso 1 1 calc R
C37 C 0.3420(7) 0.4896(9) 0.4201(6) 0.046(3) Uani 1 1 d .
C38 C 0.3743(10) 0.5285(15) 0.3756(9) 0.094(6) Uani 1 1 d .
H38 H 0.3498 0.5911 0.3466 0.094 Uiso 1 1 calc R
C39 C 0.4396(12) 0.4821(16) 0.3707(11) 0.118(7) Uani 1 1 d .
H39 H 0.4600 0.5113 0.3397 0.118 Uiso 1 1 calc R
C40 C 0.4736(9) 0.3909(16) 0.4134(12) 0.105(7) Uani 1 1 d .
H40 H 0.5192 0.3579 0.4119 0.105 Uiso 1 1 calc R
C41 C 0.4445(10) 0.3453(14) 0.4581(9) 0.099(6) Uani 1 1 d .
H41 H 0.4689 0.2809 0.4854 0.099 Uiso 1 1 calc R
C42 C 0.3794(8) 0.3942(11) 0.4630(7) 0.067(4) Uani 1 1 d .
H42 H 0.3598 0.3648 0.4945 0.067 Uiso 1 1 calc R

loop_
_atom_site_aniso_label
_atom_site_aniso_U_11
_atom_site_aniso_U_22
_atom_site_aniso_U_33
_atom_site_aniso_U_23
_atom_site_aniso_U_13
_atom_site_aniso_U_12
Pt1 0.0395(2) 0.0369(2) 0.0420(2) -0.0002(3) 0.01211(16) 0.0018(3)
P1 0.045(2) 0.0402(17) 0.0521(18) -0.0015(14) 0.0235(16) 0.0044(16)
P2 0.052(2) 0.0308(17) 0.064(2) -0.0024(15) 0.0150(17) 0.0003(16)
N1 0.051(6) 0.042(6) 0.056(5) 0.005(5) 0.009(4) -0.005(5)
O1 0.106(9) 0.082(8) 0.082(7) -0.022(6) 0.035(7) -0.022(7)
O2 0.134(11) 0.074(8) 0.087(7) 0.021(6) 0.033(7) 0.040(7)
O3 0.097(9) 0.145(11) 0.060(6) -0.004(6) 0.009(6) -0.005(7)
B1 0.119(17) 0.068(12) 0.071(10) 0.025(13) 0.008(11) -0.021(16)
F1 0.240(18) 0.117(11) 0.214(15) -0.073(10) 0.098(13) -0.004(10)
F2 0.172(13) 0.183(12) 0.140(10) -0.010(8) 0.012(9) -0.127(11)
F3 0.199(13) 0.092(7) 0.088(6) 0.020(5) 0.046(7) -0.012(7)
F4 0.154(12) 0.194(12) 0.121(9) 0.049(8) 0.035(9) 0.055(10)
C1 0.027(5) 0.031(6) 0.043(5) 0.010(5) 0.004(4) 0.001(6)
C2 0.048(8) 0.086(11) 0.041(6) -0.001(6) -0.002(6) -0.002(7)
C3 0.041(8) 0.078(10) 0.062(8) 0.013(7) 0.023(7) 0.005(6)
C4 0.067(10) 0.070(10) 0.049(8) 0.004(7) 0.018(7) -0.017(8)
C5 0.053(9) 0.097(11) 0.060(8) 0.031(8) 0.036(7) 0.015(8)
C6 0.081(11) 0.090(13) 0.043(8) 0.004(7) 0.030(8) -0.008(8)
C7 0.079(12) 0.082(11) 0.063(10) -0.011(8) 0.038(9) -0.033(9)
C8 0.070(11) 0.076(11) 0.066(10) -0.010(8) 0.013(8) 0.007(9)
C9 0.16(2) 0.067(12) 0.146(16) -0.017(10) 0.105(15) 0.007(12)
C10 0.19(3) 0.17(2) 0.066(12) -0.050(13) -0.010(14) 0.014(18)
C11 0.21(2) 0.041(10) 0.122(14) 0.009(9) 0.066(15) 0.001(12)
C12 0.043(7) 0.064(8) 0.056(7) 0.004(6) 0.042(6) -0.006(6)
C13 0.074(10) 0.035(7) 0.060(7) -0.010(5) 0.024(7) -0.010(6)
C14 0.040(8) 0.053(8) 0.048(7) -0.006(6) 0.004(6) 0.008(6)
C15 0.052(9) 0.071(10) 0.054(8) -0.005(7) 0.012(7) -0.004(8)
C16 0.057(9) 0.112(16) 0.048(7) -0.007(7) 0.008(7) -0.022(9)
C17 0.054(9) 0.099(12) 0.047(8) 0.030(7) 0.011(7) 0.001(8)
C18 0.038(7) 0.047(7) 0.055(7) -0.001(5) 0.032(6) 0.002(5)
C19 0.070(10) 0.033(7) 0.064(8) 0.004(6) 0.019(7) 0.004(6)
C20 0.072(11) 0.076(10) 0.076(10) -0.006(7) 0.043(9) 0.016(8)
C21 0.17(2) 0.072(11) 0.113(15) 0.005(10) 0.075(16) 0.039(14)
C22 0.089(14) 0.077(12) 0.18(2) 0.041(13) 0.090(15) 0.052(11)
C23 0.070(13) 0.060(12) 0.19(2) -0.012(12) 0.031(13) 0.017(9)
C24 0.067(12) 0.049(9) 0.139(15) -0.014(9) 0.022(11) 0.017(8)
C25 0.044(8) 0.049(8) 0.054(8) -0.010(6) 0.020(6) -0.011(6)
C26 0.066(10) 0.063(9) 0.087(10) 0.007(8) 0.034(9) 0.001(8)
C27 0.072(12) 0.086(12) 0.100(12) 0.018(9) 0.031(10) -0.001(10)
C28 0.088(14) 0.129(17) 0.085(12) -0.016(11) 0.055(11) -0.045(12)
C29 0.067(12) 0.097(13) 0.089(11) -0.009(9) 0.039(10) 0.001(10)
C30 0.037(8) 0.050(8) 0.076(9) -0.008(6) 0.008(7) -0.005(7)
C31 0.026(6) 0.054(7) 0.052(7) 0.003(5) 0.019(5) 0.003(5)
C32 0.041(8) 0.056(8) 0.076(9) -0.022(7) 0.003(7) 0.006(6)
C33 0.074(12) 0.075(11) 0.098(12) -0.040(9) 0.013(10) -0.006(9)
C34 0.051(10) 0.085(12) 0.092(11) -0.016(8) 0.013(9) -0.003(8)
C35 0.034(8) 0.096(12) 0.095(11) -0.010(9) 0.014(8) -0.007(8)
C36 0.053(10) 0.076(10) 0.078(9) -0.011(7) 0.024(8) 0.008(8)
C37 0.041(7) 0.040(7) 0.054(7) -0.008(5) 0.017(6) -0.007(5)
C38 0.082(12) 0.111(14) 0.135(15) 0.033(11) 0.090(12) 0.033(11)
C39 0.108(17) 0.089(14) 0.19(2) 0.026(13) 0.094(16) 0.027(12)
C40 0.045(10) 0.089(14) 0.19(2) -0.047(13) 0.060(13) -0.018(10)
C41 0.066(12) 0.063(11) 0.132(16) 0.011(9) 0.006(11) 0.030(9)
C42 0.071(10) 0.060(9) 0.075(9) 0.012(7) 0.037(8) 0.028(8)

loop_
_atom_type_symbol
_atom_type_description
_atom_type_scat_dispersion_real
_atom_type_scat_dispersion_imag
_atom_type_scat_source
C C 0.0033 0.0016 'International Tables Vol C Tables 4.2.6.8 and 6.1.1.4'
H H 0.0000 0.0000 'International Tables Vol C Tables 4.2.6.8 and 6.1.1.4'
N N 0.0061 0.0033 'International Tables Vol C Tables 4.2.6.8 and 6.1.1.4'
O O 0.0106 0.0060 'International Tables Vol C Tables 4.2.6.8 and 6.1.1.4'
B B 0.0013 0.0007 'International Tables Vol C Tables 4.2.6.8 and 6.1.1.4'
F F 0.0171 0.0103 'International Tables Vol C Tables 4.2.6.8 and 6.1.1.4'
Pt Pt -1.7033 8.3905 'International Tables Vol C Tables 4.2.6.8 and 6.1.1.4'
P P 0.1023 0.0942 'International Tables Vol C Tables 4.2.6.8 and 6.1.1.4'

loop_
_geom_angle_atom_site_label_1
_geom_angle_atom_site_label_2
_geom_angle_atom_site_label_3
_geom_angle
N1 Pt1 C1 176.6(4)
N1 Pt1 P1 82.2(3)
C1 Pt1 P1 95.5(3)
N1 Pt1 P2 83.9(3)
C1 Pt1 P2 98.7(3)
P1 Pt1 P2 164.90(13)
C12 P1 C37 108.8(6)
C12 P1 C31 106.0(5)
C37 P1 C31 105.1(5)
C12 P1 Pt1 100.2(4)
C37 P1 Pt1 114.1(4)
C31 P1 Pt1 121.8(4)
C19 P2 C25 106.6(6)
C19 P2 C13 108.3(6)
C25 P2 C13 105.6(6)
C19 P2 Pt1 119.9(4)
C25 P2 Pt1 116.0(4)
C13 P2 Pt1 98.9(4)
C18 N1 C14 118.6(10)
C18 N1 Pt1 120.4(8)
C14 N1 Pt1 121.0(8)
C4 O1 C11 116.0(11)
C8 O2 C9 120.6(13)
C10 O3 C6 118.1(14)
F2 B1 F1 116(2)
F2 B1 F4 110(2)
F1 B1 F4 108.4(17)
F2 B1 F3 108.9(15)
F1 B1 F3 105.6(18)
F4 B1 F3 106.5(19)
C2 C1 Pt1 116.3(7)
C2 C1 H1A 108.2
Pt1 C1 H1A 108.2
C2 C1 H1B 108.2
Pt1 C1 H1B 108.2
H1A C1 H1B 107.4
C1 C2 C3 109.7(10)
C1 C2 H2A 109.7
C3 C2 H2A 109.7
C1 C2 H2B 109.7
C3 C2 H2B 109.7
H2A C2 H2B 108.2
C8 C3 C4 116.5(13)
C8 C3 C2 120.5(12)
C4 C3 C2 123.0(12)
C5 C4 O1 124.3(13)
C5 C4 C3 121.3(14)
O1 C4 C3 114.4(11)
C6 C5 C4 117.7(13)
C6 C5 H5 121.2
C4 C5 H5 121.2
C7 C6 C5 124.0(13)
C7 C6 O3 124.0(13)
C5 C6 O3 111.9(13)
C6 C7 C8 119.2(14)
C6 C7 H7 120.4
C8 C7 H7 120.4
O2 C8 C7 124.1(15)
O2 C8 C3 114.6(12)
C7 C8 C3 121.2(15)
O2 C9 H9A 109.5
O2 C9 H9B 109.5
H9A C9 H9B 109.5
O2 C9 H9C 109.5
H9A C9 H9C 109.5
H9B C9 H9C 109.5
O3 C10 H10A 109.5
O3 C10 H10B 109.5
H10A C10 H10B 109.5
O3 C10 H10C 109.5
H10A C10 H10C 109.5
H10B C10 H10C 109.5
O1 C11 H11A 109.5
O1 C11 H11B 109.5
H11A C11 H11B 109.5
O1 C11 H11C 109.5
H11A C11 H11C 109.5
H11B C11 H11C 109.5
C18 C12 P1 109.9(7)
C18 C12 H12A 109.7
P1 C12 H12A 109.7
C18 C12 H12B 109.7
P1 C12 H12B 109.7
H12A C12 H12B 108.2
C14 C13 P2 113.7(8)
C14 C13 H13A 108.8
P2 C13 H13A 108.8
C14 C13 H13B 108.8
P2 C13 H13B 108.8
H13A C13 H13B 107.7
C15 C14 N1 123.1(11)
C15 C14 C13 120.7(11)
N1 C14 C13 116.0(10)
C14 C15 C16 117.5(12)
C14 C15 H15 121.3
C16 C15 H15 121.3
C17 C16 C15 119.7(12)
C17 C16 H16 120.1
C15 C16 H16 120.1
C16 C17 C18 121.0(13)
C16 C17 H17 119.5
C18 C17 H17 119.5
N1 C18 C17 120.0(11)
N1 C18 C12 116.8(10)
C17 C18 C12 123.2(11)
C20 C19 C24 116.7(13)
C20 C19 P2 123.4(11)
C24 C19 P2 119.9(10)
C19 C20 C21 119.9(16)
C19 C20 H20 120.0
C21 C20 H20 120.0
C22 C21 C20 122.2(17)
C22 C21 H21 118.9
C20 C21 H21 118.9
C23 C22 C21 119.1(16)
C23 C22 H22 120.5
C21 C22 H22 120.5
C24 C23 C22 118.2(17)
C24 C23 H23 120.9
C22 C23 H23 120.9
C23 C24 C19 123.9(15)
C23 C24 H24 118.1
C19 C24 H24 118.1
C26 C25 C30 116.9(13)
C26 C25 P2 123.9(11)
C30 C25 P2 119.1(10)
C27 C26 C25 123.7(15)
C27 C26 H26 118.2
C25 C26 H26 118.2
C26 C27 C28 117.1(16)
C26 C27 H27 121.4
C28 C27 H27 121.4
C29 C28 C27 124.0(16)
C29 C28 H28 118.0
C27 C28 H28 118.0
C28 C29 C30 116.8(16)
C28 C29 H29 121.6
C30 C29 H29 121.6
C29 C30 C25 121.4(13)
C29 C30 H30 119.3
C25 C30 H30 119.3
C32 C31 C36 118.3(12)
C32 C31 P1 122.9(9)
C36 C31 P1 118.7(9)
C31 C32 C33 120.8(13)
C31 C32 H32 119.6
C33 C32 H32 119.6
C34 C33 C32 119.8(14)
C34 C33 H33 120.1
C32 C33 H33 120.1
C33 C34 C35 120.1(14)
C33 C34 H34 119.9
C35 C34 H34 119.9
C34 C35 C36 119.9(14)
C34 C35 H35 120.0
C36 C35 H35 120.0
C35 C36 C31 120.9(13)
C35 C36 H36 119.5
C31 C36 H36 119.5
C38 C37 C42 117.0(13)
C38 C37 P1 121.0(10)
C42 C37 P1 122.0(10)
C39 C38 C37 124.3(17)
C39 C38 H38 117.8
C37 C38 H38 117.8
C38 C39 C40 116.3(18)
C38 C39 H39 121.8
C40 C39 H39 121.8
C41 C40 C39 123.3(17)
C41 C40 H40 118.4
C39 C40 H40 118.4
C40 C41 C42 119.5(15)
C40 C41 H41 120.2
C42 C41 H41 120.2
C41 C42 C37 119.5(14)
C41 C42 H42 120.2
C37 C42 H42 120.2

loop_
_geom_bond_atom_site_label_1
_geom_bond_atom_site_label_2
_geom_bond_distance
Pt1 N1 2.098(9)
Pt1 C1 2.157(9)
Pt1 P1 2.263(3)
Pt1 P2 2.282(3)
P1 C12 1.798(9)
P1 C37 1.802(12)
P1 C31 1.829(11)
P2 C19 1.785(13)
P2 C25 1.818(12)
P2 C13 1.844(11)
N1 C18 1.345(13)
N1 C14 1.374(14)
O1 C4 1.390(15)
O1 C11 1.423(15)
O2 C8 1.344(17)
O2 C9 1.392(15)
O3 C10 1.379(19)
O3 C6 1.418(16)
B1 F2 1.28(2)
B1 F1 1.30(3)
B1 F4 1.35(2)
B1 F3 1.41(2)
C1 C2 1.421(16)
C1 H1A 0.9700
C1 H1B 0.9700
C2 C3 1.520(17)
C2 H2A 0.9700
C2 H2B 0.9700
C3 C8 1.397(19)
C3 C4 1.455(17)
C4 C5 1.372(16)
C5 C6 1.371(17)
C5 H5 0.9300
C6 C7 1.350(19)
C7 C8 1.383(18)
C7 H7 0.9300
C9 H9A 0.9600
C9 H9B 0.9600
C9 H9C 0.9600
C10 H10A 0.9600
C10 H10B 0.9600
C10 H10C 0.9600
C11 H11A 0.9600
C11 H11B 0.9600
C11 H11C 0.9600
C12 C18 1.537(15)
C12 H12A 0.9700
C12 H12B 0.9700
C13 C14 1.484(15)
C13 H13A 0.9700
C13 H13B 0.9700
C14 C15 1.371(16)
C15 C16 1.407(18)
C15 H15 0.9300
C16 C17 1.345(17)
C16 H16 0.9300
C17 C18 1.406(15)
C17 H17 0.9300
C19 C20 1.361(16)
C19 C24 1.398(18)
C20 C21 1.38(2)
C20 H20 0.9300
C21 C22 1.37(2)
C21 H21 0.9300
C22 C23 1.37(2)
C22 H22 0.9300
C23 C24 1.363(19)
C23 H23 0.9300
C24 H24 0.9300
C25 C26 1.364(16)
C25 C30 1.401(16)
C26 C27 1.340(18)
C26 H26 0.9300
C27 C28 1.36(2)
C27 H27 0.9300
C28 C29 1.36(2)
C28 H28 0.9300
C29 C30 1.375(18)
C29 H29 0.9300
C30 H30 0.9300
C31 C32 1.346(15)
C31 C36 1.394(16)
C32 C33 1.393(17)
C32 H32 0.9300
C33 C34 1.36(2)
C33 H33 0.9300
C34 C35 1.360(18)
C34 H34 0.9300
C35 C36 1.363(17)
C35 H35 0.9300
C36 H36 0.9300
C37 C38 1.363(16)
C37 C42 1.406(15)
C38 C39 1.35(2)
C38 H38 0.9300
C39 C40 1.35(2)
C39 H39 0.9300
C40 C41 1.35(2)
C40 H40 0.9300
C41 C42 1.361(19)
C41 H41 0.9300
C42 H42 0.9300

loop_
_geom_torsion_atom_site_label_1
_geom_torsion_atom_site_label_2
_geom_torsion_atom_site_label_3
_geom_torsion_atom_site_label_4
_geom_torsion
N1 Pt1 P1 C12 24.5(5)
C1 Pt1 P1 C12 -153.0(5)
P2 Pt1 P1 C12 47.3(6)
N1 Pt1 P1 C37 -91.5(5)
C1 Pt1 P1 C37 90.9(5)
P2 Pt1 P1 C37 -68.7(6)
N1 Pt1 P1 C31 140.7(5)
C1 Pt1 P1 C31 -36.8(5)
P2 Pt1 P1 C31 163.5(5)
N1 Pt1 P2 C19 -100.5(6)
C1 Pt1 P2 C19 77.2(6)
P1 Pt1 P2 C19 -123.2(6)
N1 Pt1 P2 C25 129.0(6)
C1 Pt1 P2 C25 -53.2(6)
P1 Pt1 P2 C25 106.3(6)
N1 Pt1 P2 C13 16.7(5)
C1 Pt1 P2 C13 -165.5(5)
P1 Pt1 P2 C13 -6.0(7)
C1 Pt1 N1 C18 31(7)
P1 Pt1 N1 C18 -16.1(9)
P2 Pt1 N1 C18 169.8(9)
C1 Pt1 N1 C14 -147(6)
P1 Pt1 N1 C14 166.2(9)
P2 Pt1 N1 C14 -8.0(9)
N1 Pt1 C1 C2 -152(6)
P1 Pt1 C1 C2 -105.4(9)
P2 Pt1 C1 C2 69.3(9)
Pt1 C1 C2 C3 179.2(8)
C1 C2 C3 C8 -87.5(16)
C1 C2 C3 C4 94.2(15)
C11 O1 C4 C5 -26(2)
C11 O1 C4 C3 156.0(14)
C8 C3 C4 C5 3(2)
C2 C3 C4 C5 -178.9(13)
C8 C3 C4 O1 -179.3(12)
C2 C3 C4 O1 -1.0(19)
O1 C4 C5 C6 -179.8(13)
C3 C4 C5 C6 -2(2)
C4 C5 C6 C7 2(2)
C4 C5 C6 O3 178.4(12)
C10 O3 C6 C7 -3(2)
C10 O3 C6 C5 -179.9(16)
C5 C6 C7 C8 -2(2)
O3 C6 C7 C8 -178.3(14)
C9 O2 C8 C7 5(3)
C9 O2 C8 C3 -176.7(14)
C6 C7 C8 O2 -179.4(16)
C6 C7 C8 C3 3(2)
C4 C3 C8 O2 178.9(13)
C2 C3 C8 O2 0(2)
C4 C3 C8 C7 -3(2)
C2 C3 C8 C7 178.6(14)
C37 P1 C12 C18 86.9(9)
C31 P1 C12 C18 -160.5(8)
Pt1 P1 C12 C18 -33.1(8)
C19 P2 C13 C14 99.1(10)
C25 P2 C13 C14 -147.0(9)
Pt1 P2 C13 C14 -26.7(10)
C18 N1 C14 C15 -1(2)
Pt1 N1 C14 C15 177.2(10)
C18 N1 C14 C13 174.0(10)
Pt1 N1 C14 C13 -8.2(15)
P2 C13 C14 C15 -160.6(11)
P2 C13 C14 N1 24.7(15)
N1 C14 C15 C16 0(2)
C13 C14 C15 C16 -174.0(13)
C14 C15 C16 C17 2(2)
C15 C16 C17 C18 -5(2)
C14 N1 C18 C17 -1.7(18)
Pt1 N1 C18 C17 -179.5(9)
C14 N1 C18 C12 175.3(10)
Pt1 N1 C18 C12 -2.5(14)
C16 C17 C18 N1 4(2)
C16 C17 C18 C12 -172.4(13)
P1 C12 C18 N1 25.7(13)
P1 C12 C18 C17 -157.4(10)
C25 P2 C19 C20 -83.4(12)
C13 P2 C19 C20 29.8(13)
Pt1 P2 C19 C20 142.1(10)
C25 P2 C19 C24 98.4(12)
C13 P2 C19 C24 -148.4(12)
Pt1 P2 C19 C24 -36.1(13)
C24 C19 C20 C21 -2(2)
P2 C19 C20 C21 -180.0(12)
C19 C20 C21 C22 1(3)
C20 C21 C22 C23 -2(3)
C21 C22 C23 C24 2(3)
C22 C23 C24 C19 -3(3)
C20 C19 C24 C23 2(2)
P2 C19 C24 C23 -179.3(14)
C19 P2 C25 C26 -5.5(13)
C13 P2 C25 C26 -120.6(11)
Pt1 P2 C25 C26 131.1(10)
C19 P2 C25 C30 179.4(9)
C13 P2 C25 C30 64.3(10)
Pt1 P2 C25 C30 -44.1(11)
C30 C25 C26 C27 0(2)
P2 C25 C26 C27 -175.1(12)
C25 C26 C27 C28 2(2)
C26 C27 C28 C29 -4(3)
C27 C28 C29 C30 3(3)
C28 C29 C30 C25 -1(2)
C26 C25 C30 C29 -0.6(19)
P2 C25 C30 C29 174.8(11)
C12 P1 C31 C32 -121.1(11)
C37 P1 C31 C32 -6.0(12)
Pt1 P1 C31 C32 125.6(10)
C12 P1 C31 C36 62.0(11)
C37 P1 C31 C36 177.1(10)
Pt1 P1 C31 C36 -51.3(11)
C36 C31 C32 C33 -3(2)
P1 C31 C32 C33 -179.8(12)
C31 C32 C33 C34 2(3)
C32 C33 C34 C35 1(3)
C33 C34 C35 C36 -2(3)
C34 C35 C36 C31 1(2)
C32 C31 C36 C35 2(2)
P1 C31 C36 C35 178.7(12)
C12 P1 C37 C38 -151.5(12)
C31 P1 C37 C38 95.3(13)
Pt1 P1 C37 C38 -40.6(13)
C12 P1 C37 C42 29.3(12)
C31 P1 C37 C42 -83.9(11)
Pt1 P1 C37 C42 140.2(9)
C42 C37 C38 C39 -1(3)
P1 C37 C38 C39 -179.8(16)
C37 C38 C39 C40 0(3)
C38 C39 C40 C41 1(3)
C39 C40 C41 C42 -2(3)
C40 C41 C42 C37 2(2)
C38 C37 C42 C41 0(2)
P1 C37 C42 C41 178.8(11)
